data_4312729
loop_
_publ_author_name
'Wonyoung Choe'
'A. O. Pecharsky'
'Michael W\"orle'
'Gordon J. Miller'

_publ_section_title
;
 "Nanoscale Zippers" in Gd5(SixGe1-x)4: Symmetry and Chemical Influences
 on the Nanoscale Zipping Action
;
_journal_name_full 'Inorganic Chemistry'
_journal_page_first 8223
_journal_page_last 8229
_journal_paper_doi 10.1021/ic034941z
_journal_volume 42
_journal_year 2003
_chemical_formula_sum 'Gd2.22 Ge1.11 Si0.67'
_chemical_formula_weight 448.83
_chemical_name_systematic
; 
 ? 
;
_space_group_IT_number 62
_symmetry_cell_setting orthorhombic
_symmetry_space_group_name_Hall '-P 2ac 2n'
_symmetry_space_group_name_H-M 'P n m a'
_atom_sites_solution_hydrogens geom
_atom_sites_solution_primary direct
_atom_sites_solution_secondary difmap
_audit_creation_method SHELXL-97
_cell_angle_alpha 90.00
_cell_angle_beta 90.00
_cell_angle_gamma 90.00
_cell_formula_units_Z 9
_cell_length_a 7.6891(11)
_cell_length_b 14.8226(17)
_cell_length_c 7.7773(8)
_cell_measurement_temperature 293(2)
_cell_volume 886.40(19)
_computing_structure_refinement 'SHELXL-97 (Sheldrick, 1997)'
_computing_structure_solution 'SHELXS-97 (Sheldrick, 1990)'
_diffrn_ambient_temperature 293(2)
_diffrn_measured_fraction_theta_full 0.993
_diffrn_measured_fraction_theta_max 0.993
_diffrn_radiation_monochromator graphite
_diffrn_radiation_source 'fine-focus sealed tube'
_diffrn_radiation_type MoK\a
_diffrn_radiation_wavelength 0.71073
_diffrn_reflns_av_R_equivalents 0.1658
_diffrn_reflns_av_sigmaI/netI 0.0804
_diffrn_reflns_limit_h_max 9
_diffrn_reflns_limit_h_min -10
_diffrn_reflns_limit_k_max 20
_diffrn_reflns_limit_k_min -21
_diffrn_reflns_limit_l_max 8
_diffrn_reflns_limit_l_min -11
_diffrn_reflns_number 7533
_diffrn_reflns_theta_full 30.34
_diffrn_reflns_theta_max 30.34
_diffrn_reflns_theta_min 2.75
_exptl_absorpt_coefficient_mu 45.314
_exptl_crystal_density_diffrn 7.567
_exptl_crystal_density_method 'not measured'
_exptl_crystal_F_000 1684
_refine_diff_density_max 3.780
_refine_diff_density_min -3.588
_refine_diff_density_rms 0.948
_refine_ls_extinction_coef 0.0031(5)
_refine_ls_extinction_expression Fc^*^=kFc[1+0.001xFc^2^\l^3^/sin(2\q)]^-1/4^
_refine_ls_extinction_method SHELXL
_refine_ls_goodness_of_fit_ref 1.496
_refine_ls_hydrogen_treatment mixed
_refine_ls_matrix_type full
_refine_ls_number_parameters 50
_refine_ls_number_reflns 1371
_refine_ls_number_restraints 0
_refine_ls_restrained_S_all 1.496
_refine_ls_R_factor_all 0.0641
_refine_ls_R_factor_gt 0.0597
_refine_ls_shift/su_max 0.000
_refine_ls_shift/su_mean 0.000
_refine_ls_structure_factor_coef Fsqd
_refine_ls_weighting_details 'calc w=1/[\s^2^(Fo^2^)+(0.1000P)^2^+0.0000P] where P=(Fo^2^+2Fc^2^)/3'
_refine_ls_weighting_scheme calc
_refine_ls_wR_factor_gt 0.2042
_refine_ls_wR_factor_ref 0.2077
_reflns_number_gt 1270
_reflns_number_total 1371
_reflns_threshold_expression >2sigma(I)
_cod_data_source_file ic034941zsi20030808_090556.cif
_cod_data_source_block mil55
_cod_database_code 4312729

loop_
_symmetry_equiv_pos_as_xyz
'x, y, z'
'-x+1/2, -y, z+1/2'
'-x, y+1/2, -z'
'x+1/2, -y+1/2, -z+1/2'
'-x, -y, -z'
'x-1/2, y, -z-1/2'
'x, -y-1/2, z'
'-x-1/2, y-1/2, z-1/2'

loop_
_atom_site_label
_atom_site_type_symbol
_atom_site_fract_x
_atom_site_fract_y
_atom_site_fract_z
_atom_site_U_iso_or_equiv
_atom_site_adp_type
_atom_site_occupancy
_atom_site_symmetry_multiplicity
_atom_site_calc_flag
_atom_site_refinement_flags
_atom_site_disorder_assembly
_atom_site_disorder_group
Gd1 Gd 0.97674(11) 0.39996(5) 0.17841(10) 0.0157(3) Uani 1 1 d . . .
Gd2 Gd 0.62368(10) 0.38310(5) 0.83824(9) 0.0142(3) Uani 1 1 d . . .
Gd3 Gd 0.20911(13) 0.7500 0.49932(13) 0.0143(3) Uani 1 2 d S . .
T1G Ge 0.7824(2) 0.45601(12) 0.5329(2) 0.0156(6) Uani 0.950(10) 1 d P . .
T1S Si 0.7824(2) 0.45601(12) 0.5329(2) 0.0156(6) Uani 0.05 1 d P . .
T2G Ge 0.0816(3) 0.7500 0.1122(3) 0.0130(8) Uani 0.789(14) 2 d SP . .
T2S Si 0.0816(3) 0.7500 0.1122(3) 0.0130(8) Uani 0.21 2 d SP . .
T3G Ge 0.3244(4) 0.7500 0.8659(3) 0.0149(8) Uani 0.873(14) 2 d SP . .
T3S Si 0.3244(4) 0.7500 0.8659(3) 0.0149(8) Uani 0.13 2 d SP . .

loop_
_atom_site_aniso_label
_atom_site_aniso_U_11
_atom_site_aniso_U_22
_atom_site_aniso_U_33
_atom_site_aniso_U_23
_atom_site_aniso_U_13
_atom_site_aniso_U_12
Gd1 0.0158(5) 0.0148(5) 0.0166(5) 0.0008(2) 0.0014(3) 0.0017(3)
Gd2 0.0150(5) 0.0121(5) 0.0156(5) 0.0010(2) 0.0007(2) 0.0001(2)
Gd3 0.0145(5) 0.0138(5) 0.0147(6) 0.000 -0.0001(4) 0.000
T1G 0.0154(9) 0.0131(8) 0.0184(9) 0.0019(6) 0.0015(6) 0.0001(6)
T1S 0.0154(9) 0.0131(8) 0.0184(9) 0.0019(6) 0.0015(6) 0.0001(6)
T2G 0.0125(13) 0.0132(12) 0.0132(13) 0.000 0.0002(9) 0.000
T2S 0.0125(13) 0.0132(12) 0.0132(13) 0.000 0.0002(9) 0.000
T3G 0.0157(13) 0.0137(12) 0.0153(13) 0.000 0.0005(9) 0.000
T3S 0.0157(13) 0.0137(12) 0.0153(13) 0.000 0.0005(9) 0.000

loop_
_atom_type_symbol
_atom_type_description
_atom_type_scat_dispersion_real
_atom_type_scat_dispersion_imag
_atom_type_scat_source
Si Si 0.0817 0.0704 'International Tables Vol C Tables 4.2.6.8 and 6.1.1.4'
Ge Ge 0.1547 1.8001 'International Tables Vol C Tables 4.2.6.8 and 6.1.1.4'
Gd Gd -0.1653 3.9035 'International Tables Vol C Tables 4.2.6.8 and 6.1.1.4'

loop_
_geom_angle_atom_site_label_1
_geom_angle_atom_site_label_2
_geom_angle_atom_site_label_3
_geom_angle
_geom_angle_site_symmetry_1
_geom_angle_site_symmetry_3
_geom_angle_publ_flag
T1S Gd1 T1G 0.00(9) 6_656 6_656 ?
T1S Gd1 T3S 94.07(6) 6_656 2_664 ?
T1G Gd1 T3S 94.07(6) 6_656 2_664 ?
T1S Gd1 T3G 94.07(6) 6_656 2_664 ?
T1G Gd1 T3G 94.07(6) 6_656 2_664 ?
T3S Gd1 T3G 0.00(8) 2_664 2_664 ?
T1S Gd1 T1S 96.44(5) 6_656 2_664 ?
T1G Gd1 T1S 96.44(5) 6_656 2_664 ?
T3S Gd1 T1S 169.45(6) 2_664 2_664 ?
T3G Gd1 T1S 169.45(6) 2_664 2_664 ?
T1S Gd1 T1G 96.44(5) 6_656 2_664 ?
T1G Gd1 T1G 96.44(5) 6_656 2_664 ?
T3S Gd1 T1G 169.45(6) 2_664 2_664 ?
T3G Gd1 T1G 169.45(6) 2_664 2_664 ?
T1S Gd1 T1G 0.00(4) 2_664 2_664 ?
T1S Gd1 T2S 85.12(6) 6_656 5_665 ?
T1G Gd1 T2S 85.12(6) 6_656 5_665 ?
T3S Gd1 T2S 84.40(5) 2_664 5_665 ?
T3G Gd1 T2S 84.40(5) 2_664 5_665 ?
T1S Gd1 T2S 97.41(5) 2_664 5_665 ?
T1G Gd1 T2S 97.41(5) 2_664 5_665 ?
T1S Gd1 T2G 85.12(6) 6_656 5_665 ?
T1G Gd1 T2G 85.12(6) 6_656 5_665 ?
T3S Gd1 T2G 84.40(5) 2_664 5_665 ?
T3G Gd1 T2G 84.40(5) 2_664 5_665 ?
T1S Gd1 T2G 97.41(5) 2_664 5_665 ?
T1G Gd1 T2G 97.41(5) 2_664 5_665 ?
T2S Gd1 T2G 0.00(11) 5_665 5_665 ?
T1S Gd1 T3S 134.23(6) 6_656 5_666 ?
T1G Gd1 T3S 134.23(6) 6_656 5_666 ?
T3S Gd1 T3S 84.79(4) 2_664 5_666 ?
T3G Gd1 T3S 84.79(4) 2_664 5_666 ?
T1S Gd1 T3S 88.54(5) 2_664 5_666 ?
T1G Gd1 T3S 88.54(5) 2_664 5_666 ?
T2S Gd1 T3S 49.17(6) 5_665 5_666 ?
T2G Gd1 T3S 49.17(6) 5_665 5_666 ?
T1S Gd1 T3G 134.23(6) 6_656 5_666 ?
T1G Gd1 T3G 134.23(6) 6_656 5_666 ?
T3S Gd1 T3G 84.79(4) 2_664 5_666 ?
T3G Gd1 T3G 84.79(4) 2_664 5_666 ?
T1S Gd1 T3G 88.54(5) 2_664 5_666 ?
T1G Gd1 T3G 88.54(5) 2_664 5_666 ?
T2S Gd1 T3G 49.17(6) 5_665 5_666 ?
T2G Gd1 T3G 49.17(6) 5_665 5_666 ?
T3S Gd1 T3G 0.00(7) 5_666 5_666 ?
T1S Gd1 T1G 139.39(6) 6_656 . ?
T1G Gd1 T1G 139.39(6) 6_656 . ?
T3S Gd1 T1G 90.64(6) 2_664 . ?
T3G Gd1 T1G 90.64(6) 2_664 . ?
T1S Gd1 T1G 80.76(3) 2_664 . ?
T1G Gd1 T1G 80.76(3) 2_664 . ?
T2S Gd1 T1G 135.50(6) 5_665 . ?
T2G Gd1 T1G 135.50(6) 5_665 . ?
T3S Gd1 T1G 86.36(6) 5_666 . ?
T3G Gd1 T1G 86.36(6) 5_666 . ?
T1G Gd2 T1S 90.93(3) . 2_665 ?
T1G Gd2 T1G 90.93(3) . 2_665 ?
T1S Gd2 T1G 0.00(7) 2_665 2_665 ?
T1G Gd2 T1S 120.61(6) . 6_557 ?
T1S Gd2 T1S 75.49(5) 2_665 6_557 ?
T1G Gd2 T1S 75.49(5) 2_665 6_557 ?
T1G Gd2 T1G 120.61(6) . 6_557 ?
T1S Gd2 T1G 75.49(5) 2_665 6_557 ?
T1G Gd2 T1G 75.49(5) 2_665 6_557 ?
T1S Gd2 T1G 0.00(3) 6_557 6_557 ?
T1G Gd2 T2S 91.85(6) . 5_666 ?
T1S Gd2 T2S 106.34(5) 2_665 5_666 ?
T1G Gd2 T2S 106.34(5) 2_665 5_666 ?
T1S Gd2 T2S 147.54(6) 6_557 5_666 ?
T1G Gd2 T2S 147.54(6) 6_557 5_666 ?
T1G Gd2 T2G 91.85(6) . 5_666 ?
T1S Gd2 T2G 106.34(5) 2_665 5_666 ?
T1G Gd2 T2G 106.34(5) 2_665 5_666 ?
T1S Gd2 T2G 147.54(6) 6_557 5_666 ?
T1G Gd2 T2G 147.54(6) 6_557 5_666 ?
T2S Gd2 T2G 0.0 5_666 5_666 ?
T1G Gd2 T3S 143.84(7) . 5_667 ?
T1S Gd2 T3S 96.01(5) 2_665 5_667 ?
T1G Gd2 T3S 96.01(5) 2_665 5_667 ?
T1S Gd2 T3S 95.44(6) 6_557 5_667 ?
T1G Gd2 T3S 95.44(6) 6_557 5_667 ?
T2S Gd2 T3S 52.15(7) 5_666 5_667 ?
T2G Gd2 T3S 52.15(7) 5_666 5_667 ?
T1G Gd2 T3G 143.84(7) . 5_667 ?
T1S Gd2 T3G 96.01(5) 2_665 5_667 ?
T1G Gd2 T3G 96.01(5) 2_665 5_667 ?
T1S Gd2 T3G 95.44(6) 6_557 5_667 ?
T1G Gd2 T3G 95.44(6) 6_557 5_667 ?
T2S Gd2 T3G 52.15(7) 5_666 5_667 ?
T2G Gd2 T3G 52.15(7) 5_666 5_667 ?
T3S Gd2 T3G 0.00(10) 5_667 5_667 ?
T1G Gd2 T2S 89.26(6) . 2_565 ?
T1S Gd2 T2S 161.41(5) 2_665 2_565 ?
T1G Gd2 T2S 161.41(5) 2_665 2_565 ?
T1S Gd2 T2S 88.46(6) 6_557 2_565 ?
T1G Gd2 T2S 88.46(6) 6_557 2_565 ?
T2S Gd2 T2S 92.22(4) 5_666 2_565 ?
T2G Gd2 T2S 92.22(4) 5_666 2_565 ?
T3S Gd2 T2S 94.77(6) 5_667 2_565 ?
T3G Gd2 T2S 94.77(6) 5_667 2_565 ?
T1G Gd2 T2G 89.26(6) . 2_565 ?
T1S Gd2 T2G 161.41(5) 2_665 2_565 ?
T1G Gd2 T2G 161.41(5) 2_665 2_565 ?
T1S Gd2 T2G 88.46(6) 6_557 2_565 ?
T1G Gd2 T2G 88.46(6) 6_557 2_565 ?
T2S Gd2 T2G 92.22(4) 5_666 2_565 ?
T2G Gd2 T2G 92.22(4) 5_666 2_565 ?
T3S Gd2 T2G 94.77(6) 5_667 2_565 ?
T3G Gd2 T2G 94.77(6) 5_667 2_565 ?
T2S Gd2 T2G 0.00(8) 2_565 2_565 ?
T3G Gd3 T2S 89.57(8) . 6_656 ?
T3G Gd3 T2G 89.57(8) . 6_656 ?
T2S Gd3 T2G 0.00(10) 6_656 6_656 ?
T3G Gd3 T1S 94.12(4) . 5_666 ?
T2S Gd3 T1S 87.47(3) 6_656 5_666 ?
T2G Gd3 T1S 87.47(3) 6_656 5_666 ?
T3G Gd3 T1G 94.12(4) . 5_666 ?
T2S Gd3 T1G 87.47(3) 6_656 5_666 ?
T2G Gd3 T1G 87.47(3) 6_656 5_666 ?
T1S Gd3 T1G 0.000(6) 5_666 5_666 ?
T3G Gd3 T1S 94.12(4) . 3_656 ?
T2S Gd3 T1S 87.47(3) 6_656 3_656 ?
T2G Gd3 T1S 87.47(3) 6_656 3_656 ?
T1S Gd3 T1S 170.30(8) 5_666 3_656 ?
T1G Gd3 T1S 170.30(8) 5_666 3_656 ?
T3G Gd3 T1G 94.12(4) . 3_656 ?
T2S Gd3 T1G 87.47(3) 6_656 3_656 ?
T2G Gd3 T1G 87.47(3) 6_656 3_656 ?
T1S Gd3 T1G 170.30(8) 5_666 3_656 ?
T1G Gd3 T1G 170.30(8) 5_666 3_656 ?
T1S Gd3 T1G 0.00(7) 3_656 3_656 ?
T3G Gd3 T3S 87.76(5) . 6_557 ?
T2S Gd3 T3S 177.34(8) 6_656 6_557 ?
T2G Gd3 T3S 177.34(8) 6_656 6_557 ?
T1S Gd3 T3S 92.72(3) 5_666 6_557 ?
T1G Gd3 T3S 92.72(3) 5_666 6_557 ?
T1S Gd3 T3S 92.72(3) 3_656 6_557 ?
T1G Gd3 T3S 92.72(3) 3_656 6_557 ?
T3G Gd3 T3G 87.76(5) . 6_557 ?
T2S Gd3 T3G 177.34(8) 6_656 6_557 ?
T2G Gd3 T3G 177.34(8) 6_656 6_557 ?
T1S Gd3 T3G 92.72(3) 5_666 6_557 ?
T1G Gd3 T3G 92.72(3) 5_666 6_557 ?
T1S Gd3 T3G 92.72(3) 3_656 6_557 ?
T1G Gd3 T3G 92.72(3) 3_656 6_557 ?
T3S Gd3 T3G 0.00(3) 6_557 6_557 ?
T3G Gd3 T2G 179.24(7) . . ?
T2S Gd3 T2G 91.18(5) 6_656 . ?
T2G Gd3 T2G 91.18(5) 6_656 . ?
T1S Gd3 T2G 85.92(4) 5_666 . ?
T1G Gd3 T2G 85.92(4) 5_666 . ?
T1S Gd3 T2G 85.92(4) 3_656 . ?
T1G Gd3 T2G 85.92(4) 3_656 . ?
T3S Gd3 T2G 91.48(7) 6_557 . ?
T3G Gd3 T2G 91.48(7) 6_557 . ?
Gd2 T1G Gd2 147.14(7) . 2_664 ?
Gd2 T1G Gd1 90.91(5) . 6_556 ?
Gd2 T1G Gd1 97.86(5) 2_664 6_556 ?
Gd2 T1G Gd2 87.72(5) . 6_657 ?
Gd2 T1G Gd2 104.51(5) 2_664 6_657 ?
Gd1 T1G Gd2 140.32(7) 6_556 6_657 ?
Gd2 T1G Gd3 72.70(5) . 5_666 ?
Gd2 T1G Gd3 140.11(7) 2_664 5_666 ?
Gd1 T1G Gd3 72.21(5) 6_556 5_666 ?
Gd2 T1G Gd3 69.56(4) 6_657 5_666 ?
Gd2 T1G Gd1 71.84(4) . 2_665 ?
Gd2 T1G Gd1 77.74(5) 2_664 2_665 ?
Gd1 T1G Gd1 83.56(5) 6_556 2_665 ?
Gd2 T1G Gd1 132.78(6) 6_657 2_665 ?
Gd3 T1G Gd1 136.25(6) 5_666 2_665 ?
Gd2 T1G Gd1 143.10(7) . . ?
Gd2 T1G Gd1 69.76(4) 2_664 . ?
Gd1 T1G Gd1 79.84(4) 6_556 . ?
Gd2 T1G Gd1 77.84(4) 6_657 . ?
Gd3 T1G Gd1 70.46(4) 5_666 . ?
Gd1 T1G Gd1 140.78(6) 2_665 . ?
T3S T2G T3G 0.00(8) 1_554 1_554 ?
T3S T2G Gd3 117.40(11) 1_554 6_556 ?
T3G T2G Gd3 117.40(11) 1_554 6_556 ?
T3S T2G Gd2 64.47(7) 1_554 5_666 ?
T3G T2G Gd2 64.47(7) 1_554 5_666 ?
Gd3 T2G Gd2 138.83(4) 6_556 5_666 ?
T3S T2G Gd2 64.47(7) 1_554 3_656 ?
T3G T2G Gd2 64.47(7) 1_554 3_656 ?
Gd3 T2G Gd2 138.83(4) 6_556 3_656 ?
Gd2 T2G Gd2 81.28(7) 5_666 3_656 ?
T3S T2G Gd2 140.08(4) 1_554 2_564 ?
T3G T2G Gd2 140.08(4) 1_554 2_564 ?
Gd3 T2G Gd2 71.02(5) 6_556 2_564 ?
Gd2 T2G Gd2 83.89(4) 5_666 2_564 ?
Gd2 T2G Gd2 136.77(9) 3_656 2_564 ?
T3S T2G Gd2 140.08(3) 1_554 8_665 ?
T3G T2G Gd2 140.08(3) 1_554 8_665 ?
Gd3 T2G Gd2 71.02(5) 6_556 8_665 ?
Gd2 T2G Gd2 136.77(9) 5_666 8_665 ?
Gd2 T2G Gd2 83.89(4) 3_656 8_665 ?
Gd2 T2G Gd2 79.73(7) 2_564 8_665 ?
T3S T2G Gd3 117.71(11) 1_554 . ?
T3G T2G Gd3 117.71(11) 1_554 . ?
Gd3 T2G Gd3 124.89(9) 6_556 . ?
Gd2 T2G Gd3 69.36(5) 5_666 . ?
Gd2 T2G Gd3 69.36(5) 3_656 . ?
Gd2 T2G Gd3 67.41(5) 2_564 . ?
Gd2 T2G Gd3 67.41(5) 8_665 . ?
T3S T2G Gd1 65.93(6) 1_554 5_665 ?
T3G T2G Gd1 65.93(6) 1_554 5_665 ?
Gd3 T2G Gd1 70.20(5) 6_556 5_665 ?
Gd2 T2G Gd1 75.07(4) 5_666 5_665 ?
Gd2 T2G Gd1 130.30(9) 3_656 5_665 ?
Gd2 T2G Gd1 83.47(3) 2_564 5_665 ?
Gd2 T2G Gd1 140.92(9) 8_665 5_665 ?
Gd3 T2G Gd1 135.62(4) . 5_665 ?
T3S T2G Gd1 65.93(6) 1_554 3_655 ?
T3G T2G Gd1 65.93(6) 1_554 3_655 ?
Gd3 T2G Gd1 70.20(5) 6_556 3_655 ?
Gd2 T2G Gd1 130.30(9) 5_666 3_655 ?
Gd2 T2G Gd1 75.07(4) 3_656 3_655 ?
Gd2 T2G Gd1 140.92(9) 2_564 3_655 ?
Gd2 T2G Gd1 83.47(3) 8_665 3_655 ?
Gd3 T2G Gd1 135.62(4) . 3_655 ?
Gd1 T2G Gd1 87.93(7) 5_665 3_655 ?
T2S T3G T2G 0.00(8) 1_556 1_556 ?
T2S T3G Gd3 118.46(11) 1_556 . ?
T2G T3G Gd3 118.46(11) 1_556 . ?
T2S T3G Gd2 63.38(7) 1_556 3_657 ?
T2G T3G Gd2 63.38(7) 1_556 3_657 ?
Gd3 T3G Gd2 139.24(4) . 3_657 ?
T2S T3G Gd2 63.38(7) 1_556 5_667 ?
T2G T3G Gd2 63.38(7) 1_556 5_667 ?
Gd3 T3G Gd2 139.24(4) . 5_667 ?
Gd2 T3G Gd2 80.38(7) 3_657 5_667 ?
T2S T3G Gd1 133.51(4) 1_556 2_665 ?
T2G T3G Gd1 133.51(4) 1_556 2_665 ?
Gd3 T3G Gd1 72.19(5) . 2_665 ?
Gd2 T3G Gd1 139.52(10) 3_657 2_665 ?
Gd2 T3G Gd1 79.93(4) 5_667 2_665 ?
T2S T3G Gd1 133.51(4) 1_556 8_766 ?
T2G T3G Gd1 133.51(4) 1_556 8_766 ?
Gd3 T3G Gd1 72.19(5) . 8_766 ?
Gd2 T3G Gd1 79.93(4) 3_657 8_766 ?
Gd2 T3G Gd1 139.52(10) 5_667 8_766 ?
Gd1 T3G Gd1 92.91(8) 2_665 8_766 ?
T2S T3G Gd3 114.74(11) 1_556 6_657 ?
T2G T3G Gd3 114.74(11) 1_556 6_657 ?
Gd3 T3G Gd3 126.80(9) . 6_657 ?
Gd2 T3G Gd3 68.01(5) 3_657 6_657 ?
Gd2 T3G Gd3 68.01(5) 5_667 6_657 ?
Gd1 T3G Gd3 71.88(6) 2_665 6_657 ?
Gd1 T3G Gd3 71.88(6) 8_766 6_657 ?
T2S T3G Gd1 64.90(6) 1_556 5_666 ?
T2G T3G Gd1 64.90(6) 1_556 5_666 ?
Gd3 T3G Gd1 71.64(5) . 5_666 ?
Gd2 T3G Gd1 128.18(9) 3_657 5_666 ?
Gd2 T3G Gd1 74.31(4) 5_667 5_666 ?
Gd1 T3G Gd1 78.92(3) 2_665 5_666 ?
Gd1 T3G Gd1 143.70(9) 8_766 5_666 ?
Gd3 T3G Gd1 135.38(4) 6_657 5_666 ?
T2S T3G Gd1 64.90(6) 1_556 3_656 ?
T2G T3G Gd1 64.90(6) 1_556 3_656 ?
Gd3 T3G Gd1 71.64(5) . 3_656 ?
Gd2 T3G Gd1 74.31(4) 3_657 3_656 ?
Gd2 T3G Gd1 128.18(9) 5_667 3_656 ?
Gd1 T3G Gd1 143.70(9) 2_665 3_656 ?
Gd1 T3G Gd1 78.92(3) 8_766 3_656 ?
Gd3 T3G Gd1 135.38(4) 6_657 3_656 ?
Gd1 T3G Gd1 87.03(7) 5_666 3_656 ?

loop_
_geom_bond_atom_site_label_1
_geom_bond_atom_site_label_2
_geom_bond_distance
_geom_bond_site_symmetry_2
_geom_bond_publ_flag
Gd1 T1S 2.9857(19) 6_656 ?
Gd1 T1G 2.9857(19) 6_656 ?
Gd1 T3S 3.067(2) 2_664 ?
Gd1 T3G 3.067(2) 2_664 ?
Gd1 T1S 3.1318(19) 2_664 ?
Gd1 T1G 3.1318(19) 2_664 ?
Gd1 T2S 3.202(2) 5_665 ?
Gd1 T2G 3.202(2) 5_665 ?
Gd1 T3S 3.228(2) 5_666 ?
Gd1 T3G 3.228(2) 5_666 ?
Gd1 T1G 3.2442(19) . ?
Gd2 T1G 2.8802(19) . ?
Gd2 T1S 2.9158(19) 2_665 ?
Gd2 T1G 2.9158(19) 2_665 ?
Gd2 T1S 3.0098(18) 6_557 ?
Gd2 T1G 3.0098(18) 6_557 ?
Gd2 T2S 3.029(2) 5_666 ?
Gd2 T2G 3.029(2) 5_666 ?
Gd2 T3S 3.057(2) 5_667 ?
Gd2 T3G 3.057(2) 5_667 ?
Gd2 T2S 3.078(2) 2_565 ?
Gd2 T2G 3.078(2) 2_565 ?
Gd3 T3G 2.986(3) . ?
Gd3 T2S 2.993(3) 6_656 ?
Gd3 T2G 2.993(3) 6_656 ?
Gd3 T1S 3.0645(18) 5_666 ?
Gd3 T1G 3.0645(18) 5_666 ?
Gd3 T1S 3.0645(18) 3_656 ?
Gd3 T1G 3.0645(18) 3_656 ?
Gd3 T3S 3.138(3) 6_557 ?
Gd3 T3G 3.138(3) 6_557 ?
Gd3 T2G 3.166(3) . ?
T1G Gd2 2.9158(19) 2_664 ?
T1G Gd1 2.9857(19) 6_556 ?
T1G Gd2 3.0098(18) 6_657 ?
T1G Gd3 3.0645(18) 5_666 ?
T1G Gd1 3.1318(19) 2_665 ?
T2G T3S 2.675(4) 1_554 ?
T2G T3G 2.675(4) 1_554 ?
T2G Gd3 2.993(3) 6_556 ?
T2G Gd2 3.029(2) 5_666 ?
T2G Gd2 3.029(2) 3_656 ?
T2G Gd2 3.078(2) 2_564 ?
T2G Gd2 3.078(2) 8_665 ?
T2G Gd1 3.202(2) 5_665 ?
T2G Gd1 3.202(2) 3_655 ?
T3G T2S 2.675(4) 1_556 ?
T3G T2G 2.675(4) 1_556 ?
T3G Gd2 3.057(2) 3_657 ?
T3G Gd2 3.057(2) 5_667 ?
T3G Gd1 3.067(2) 2_665 ?
T3G Gd1 3.067(2) 8_766 ?
T3G Gd3 3.138(3) 6_657 ?
T3G Gd1 3.228(2) 5_666 ?
T3G Gd1 3.228(2) 3_656 ?
